data_7118016
loop_
_publ_author_name
'Aslam C. Shaikh'
'Dnyanesh S. Ranade'
'Shridhar Thorat'
'Arunava Maity'
'Prasad P. Kulkarni'
'Rajesh G. Gonnade'
'Parthapratim Munshi'
'Nitin T. Patil'

_publ_section_title
;
 Highly emissive organic solids with remarkably broad color tunability
 based on N,C-chelate, four-coordinate organoborons
;
_journal_name_full Chem.Commun.
_journal_page_first 16115
_journal_paper_doi 10.1039/C5cc06351e
_journal_volume 51
_journal_year 2015
_chemical_formula_moiety 'C27 H20 B N'
_chemical_formula_sum 'C27 H20 B N'
_chemical_formula_weight 369.25
_chemical_name_systematic
; 
 ? 
;
_space_group_IT_number 14
_symmetry_cell_setting monoclinic
_symmetry_space_group_name_Hall '-P 2ybc'
_symmetry_space_group_name_H-M 'P 1 21/c 1'
_atom_sites_solution_hydrogens geom
_atom_sites_solution_primary direct
_atom_sites_solution_secondary difmap
_audit_creation_method SHELXL-97
_audit_update_record
;
2015-06-25 deposited with the CCDC.
2015-09-14 downloaded from the CCDC.
;
_cell_angle_alpha 90.00
_cell_angle_beta 98.000(3)
_cell_angle_gamma 90.00
_cell_formula_units_Z 4
_cell_length_a 8.8980(4)
_cell_length_b 7.0675(3)
_cell_length_c 30.3620(14)
_cell_measurement_reflns_used 3218
_cell_measurement_temperature 293(2)
_cell_measurement_theta_max 28.39
_cell_measurement_theta_min 2.51
_cell_volume 1890.78(15)
_computing_cell_refinement 'Bruker SAINT'
_computing_data_collection 'Bruker APEX2'
_computing_data_reduction 'Bruker SAINT'
_computing_molecular_graphics 'Bruker SHELXTL'
_computing_publication_material 'Bruker SHELXTL'
_computing_structure_refinement 'SHELXL-97 (Sheldrick, 2008)'
_computing_structure_solution 'SHELXS-97 (Sheldrick, 2008)'
_diffrn_ambient_temperature 293(2)
_diffrn_measured_fraction_theta_full 0.999
_diffrn_measured_fraction_theta_max 0.999
_diffrn_measurement_device_type 'Bruker APEX-II CCD'
_diffrn_measurement_method '\f and \w scans'
_diffrn_radiation_monochromator graphite
_diffrn_radiation_source 'fine-focus sealed tube'
_diffrn_radiation_type MoK\a
_diffrn_radiation_wavelength 0.71073
_diffrn_reflns_av_R_equivalents 0.0472
_diffrn_reflns_av_sigmaI/netI 0.0448
_diffrn_reflns_limit_h_max 10
_diffrn_reflns_limit_h_min -10
_diffrn_reflns_limit_k_max 8
_diffrn_reflns_limit_k_min -8
_diffrn_reflns_limit_l_max 36
_diffrn_reflns_limit_l_min -36
_diffrn_reflns_number 13377
_diffrn_reflns_theta_full 25.00
_diffrn_reflns_theta_max 25.00
_diffrn_reflns_theta_min 1.35
_exptl_absorpt_coefficient_mu 0.074
_exptl_absorpt_correction_T_max 0.9847
_exptl_absorpt_correction_T_min 0.9612
_exptl_absorpt_correction_type multi-scan
_exptl_absorpt_process_details SADABS,(BRUKER,2006)
_exptl_crystal_colour YELLOW
_exptl_crystal_density_diffrn 1.297
_exptl_crystal_density_method 'not measured'
_exptl_crystal_description BLOCK
_exptl_crystal_F_000 776
_exptl_crystal_recrystallization_method 'Re-crystallisation from solvent: Pet Ether Dichloromethane MIxture'
_exptl_crystal_size_max 0.54
_exptl_crystal_size_mid 0.34
_exptl_crystal_size_min 0.21
_refine_diff_density_max 0.187
_refine_diff_density_min -0.198
_refine_diff_density_rms 0.043
_refine_ls_extinction_coef 0.0090(10)
_refine_ls_extinction_expression Fc^*^=kFc[1+0.001xFc^2^\l^3^/sin(2\q)]^-1/4^
_refine_ls_extinction_method SHELXL
_refine_ls_goodness_of_fit_ref 1.068
_refine_ls_hydrogen_treatment constr
_refine_ls_matrix_type full
_refine_ls_number_parameters 265
_refine_ls_number_reflns 3338
_refine_ls_number_restraints 0
_refine_ls_restrained_S_all 1.068
_refine_ls_R_factor_all 0.0804
_refine_ls_R_factor_gt 0.0576
_refine_ls_shift/su_max 0.000
_refine_ls_shift/su_mean 0.000
_refine_ls_structure_factor_coef Fsqd
_refine_ls_weighting_details 'calc w=1/[\s^2^(Fo^2^)+(0.0404P)^2^+0.8044P] where P=(Fo^2^+2Fc^2^)/3'
_refine_ls_weighting_scheme calc
_refine_ls_wR_factor_gt 0.1232
_refine_ls_wR_factor_ref 0.1344
_reflns_number_gt 2420
_reflns_number_total 3338
_reflns_threshold_expression >2sigma(I)
_cod_data_source_file c5cc06351e2.cif
_cod_data_source_block bn_301
_cod_depositor_comments
;
The following automatic conversions were performed:

'_refine_ls_hydrogen_treatment' value 'CONSTR' changed to 'constr'
according to the built-in table from CIF Core dictionary named
'cif_core.dic' version 2.4.1 from 2010-06-29.

Automatic conversion script
Id: cif_fix_values 4093 2015-10-18 17:28:56Z antanas 
;
_cod_original_sg_symbol_H-M 'P2(1)/c  '
_cod_database_code 7118016

loop_
_symmetry_equiv_pos_as_xyz
'x, y, z'
'-x, y+1/2, -z+1/2'
'-x, -y, -z'
'x, -y-1/2, z-1/2'

loop_
_atom_site_label
_atom_site_type_symbol
_atom_site_fract_x
_atom_site_fract_y
_atom_site_fract_z
_atom_site_U_iso_or_equiv
_atom_site_adp_type
_atom_site_occupancy
_atom_site_symmetry_multiplicity
_atom_site_calc_flag
_atom_site_refinement_flags
_atom_site_disorder_assembly
_atom_site_disorder_group
N1 N 0.88069(17) 0.7582(2) 0.04594(5) 0.0370(4) Uani 1 1 d . . .
C2 C 1.0224(2) 0.7617(3) 0.06886(6) 0.0356(5) Uani 1 1 d . . .
C3 C 1.1491(2) 0.7488(3) 0.04583(7) 0.0423(5) Uani 1 1 d . . .
H3 H 1.2464 0.7465 0.0616 0.051 Uiso 1 1 calc R . .
C4 C 1.1301(2) 0.7399(3) 0.00108(7) 0.0446(5) Uani 1 1 d . . .
H4 H 1.2148 0.7321 -0.0137 0.053 Uiso 1 1 calc R . .
C5 C 0.9838(2) 0.7421(3) -0.02382(7) 0.0405(5) Uani 1 1 d . . .
C6 C 0.8583(2) 0.7520(3) 0.00003(6) 0.0374(5) Uani 1 1 d . . .
C7 C 0.7108(2) 0.7532(3) -0.02393(7) 0.0467(5) Uani 1 1 d . . .
H7 H 0.6269 0.7604 -0.0088 0.056 Uiso 1 1 calc R . .
C8 C 0.6909(3) 0.7437(3) -0.06931(7) 0.0524(6) Uani 1 1 d . . .
H8 H 0.5931 0.7448 -0.0848 0.063 Uiso 1 1 calc R . .
C9 C 0.8146(3) 0.7324(3) -0.09291(7) 0.0542(6) Uani 1 1 d . . .
H9 H 0.7989 0.7248 -0.1238 0.065 Uiso 1 1 calc R . .
C10 C 0.9583(3) 0.7324(3) -0.07060(7) 0.0491(6) Uani 1 1 d . . .
H10 H 1.0405 0.7259 -0.0864 0.059 Uiso 1 1 calc R . .
C11 C 1.0176(2) 0.7677(3) 0.11688(6) 0.0363(5) Uani 1 1 d . . .
C12 C 0.8658(2) 0.7497(3) 0.12452(7) 0.0386(5) Uani 1 1 d . . .
C13 C 0.6442(2) 0.5678(3) 0.07226(7) 0.0541(6) Uani 1 1 d . . .
H13A H 0.7074 0.4573 0.0739 0.081 Uiso 1 1 calc R . .
H13B H 0.5830 0.5731 0.0436 0.081 Uiso 1 1 calc R . .
H13C H 0.5795 0.5621 0.0950 0.081 Uiso 1 1 calc R . .
C14 C 0.6533(2) 0.9505(3) 0.07473(7) 0.0547(6) Uani 1 1 d . . .
H14A H 0.5900 0.9567 0.0978 0.082 Uiso 1 1 calc R . .
H14B H 0.5911 0.9541 0.0463 0.082 Uiso 1 1 calc R . .
H14C H 0.7216 1.0563 0.0774 0.082 Uiso 1 1 calc R . .
C15 C 0.8359(2) 0.7329(3) 0.16793(7) 0.0445(5) Uani 1 1 d . . .
H15 H 0.7359 0.7198 0.1731 0.053 Uiso 1 1 calc R . .
C16 C 0.9513(2) 0.7349(3) 0.20412(7) 0.0428(5) Uani 1 1 d . . .
C17 C 0.9211(3) 0.7128(3) 0.24925(8) 0.0522(6) Uani 1 1 d . . .
H17 H 0.8219 0.6923 0.2545 0.063 Uiso 1 1 calc R . .
C18 C 1.0320(3) 0.7210(3) 0.28377(8) 0.0600(7) Uani 1 1 d . . .
H18 H 1.0086 0.7021 0.3124 0.072 Uiso 1 1 calc R . .
C19 C 1.1852(3) 0.7581(3) 0.27773(7) 0.0526(6) Uani 1 1 d . . .
C20 C 1.3017(3) 0.7797(4) 0.31350(8) 0.0668(8) Uani 1 1 d . . .
H20 H 1.2806 0.7612 0.3423 0.080 Uiso 1 1 calc R . .
C21 C 1.4467(3) 0.8277(4) 0.30682(9) 0.0731(8) Uani 1 1 d . . .
H21 H 1.5215 0.8434 0.3311 0.088 Uiso 1 1 calc R . .
C22 C 1.4818(3) 0.8526(4) 0.26461(8) 0.0625(7) Uani 1 1 d . . .
H22 H 1.5800 0.8865 0.2606 0.075 Uiso 1 1 calc R . .
C23 C 1.3708(2) 0.8275(3) 0.22750(7) 0.0480(6) Uani 1 1 d . . .
C24 C 1.2206(3) 0.7814(3) 0.23381(7) 0.0430(5) Uani 1 1 d . . .
C25 C 1.1043(2) 0.7652(3) 0.19645(7) 0.0396(5) Uani 1 1 d . . .
C26 C 1.1393(2) 0.7856(3) 0.15230(7) 0.0379(5) Uani 1 1 d . . .
C27 C 1.2931(2) 0.8331(3) 0.14770(7) 0.0464(6) Uani 1 1 d . . .
H27 H 1.3191 0.8500 0.1193 0.056 Uiso 1 1 calc R . .
C28 C 1.4015(2) 0.8542(4) 0.18327(7) 0.0526(6) Uani 1 1 d . . .
H28 H 1.4993 0.8872 0.1786 0.063 Uiso 1 1 calc R . .
B1 B 0.7499(3) 0.7555(4) 0.07936(8) 0.0401(6) Uani 1 1 d . . .

loop_
_atom_site_aniso_label
_atom_site_aniso_U_11
_atom_site_aniso_U_22
_atom_site_aniso_U_33
_atom_site_aniso_U_23
_atom_site_aniso_U_13
_atom_site_aniso_U_12
N1 0.0339(9) 0.0344(10) 0.0430(10) 0.0009(8) 0.0068(7) -0.0021(8)
C2 0.0344(10) 0.0271(11) 0.0456(12) 0.0017(9) 0.0068(8) -0.0024(9)
C3 0.0356(11) 0.0469(14) 0.0450(12) -0.0020(10) 0.0075(9) -0.0047(10)
C4 0.0392(11) 0.0480(14) 0.0487(13) 0.0009(11) 0.0140(9) -0.0039(10)
C5 0.0437(12) 0.0331(12) 0.0459(12) 0.0021(10) 0.0103(9) -0.0037(10)
C6 0.0424(11) 0.0285(11) 0.0412(12) 0.0003(9) 0.0050(9) -0.0028(9)
C7 0.0407(12) 0.0476(14) 0.0513(13) -0.0010(11) 0.0047(9) -0.0029(11)
C8 0.0483(13) 0.0534(16) 0.0525(14) 0.0022(12) -0.0037(10) -0.0018(12)
C9 0.0638(15) 0.0552(16) 0.0420(13) 0.0025(11) 0.0020(11) -0.0029(13)
C10 0.0549(14) 0.0498(15) 0.0442(13) 0.0022(11) 0.0125(10) -0.0052(11)
C11 0.0380(11) 0.0306(12) 0.0414(11) 0.0016(9) 0.0090(8) 0.0015(9)
C12 0.0388(11) 0.0319(12) 0.0471(12) -0.0004(10) 0.0131(9) -0.0016(9)
C13 0.0481(14) 0.0579(16) 0.0565(15) 0.0012(12) 0.0084(11) -0.0124(12)
C14 0.0500(14) 0.0586(17) 0.0572(15) 0.0007(12) 0.0138(11) 0.0090(12)
C15 0.0423(12) 0.0405(14) 0.0540(13) -0.0012(11) 0.0183(10) -0.0019(10)
C16 0.0534(13) 0.0322(12) 0.0449(12) -0.0001(10) 0.0144(10) -0.0014(10)
C17 0.0694(16) 0.0388(15) 0.0535(14) -0.0012(11) 0.0265(12) -0.0065(11)
C18 0.093(2) 0.0485(16) 0.0411(13) 0.0020(11) 0.0188(13) -0.0007(14)
C19 0.0757(16) 0.0361(13) 0.0456(13) 0.0026(11) 0.0069(11) 0.0079(12)
C20 0.095(2) 0.0592(19) 0.0421(14) 0.0013(12) -0.0037(13) 0.0167(15)
C21 0.081(2) 0.076(2) 0.0555(17) -0.0066(14) -0.0166(14) 0.0182(16)
C22 0.0591(16) 0.0644(18) 0.0591(17) -0.0079(13) -0.0088(12) 0.0118(13)
C23 0.0488(13) 0.0414(14) 0.0508(14) -0.0031(11) -0.0030(10) 0.0098(10)
C24 0.0601(14) 0.0265(12) 0.0412(12) 0.0009(9) 0.0032(10) 0.0102(10)
C25 0.0473(12) 0.0272(12) 0.0447(12) -0.0010(9) 0.0084(9) 0.0019(9)
C26 0.0395(11) 0.0318(13) 0.0432(12) 0.0009(9) 0.0082(9) 0.0030(9)
C27 0.0382(12) 0.0580(16) 0.0435(12) 0.0009(11) 0.0073(9) -0.0012(10)
C28 0.0377(12) 0.0627(17) 0.0562(15) -0.0010(12) 0.0026(10) 0.0024(11)
B1 0.0356(12) 0.0414(15) 0.0456(13) 0.0005(12) 0.0139(10) -0.0029(11)

loop_
_atom_type_symbol
_atom_type_description
_atom_type_scat_dispersion_real
_atom_type_scat_dispersion_imag
_atom_type_scat_source
C C 0.0033 0.0016 'International Tables Vol C Tables 4.2.6.8 and 6.1.1.4'
H H 0.0000 0.0000 'International Tables Vol C Tables 4.2.6.8 and 6.1.1.4'
B B 0.0013 0.0007 'International Tables Vol C Tables 4.2.6.8 and 6.1.1.4'
N N 0.0061 0.0033 'International Tables Vol C Tables 4.2.6.8 and 6.1.1.4'

loop_
_geom_angle_atom_site_label_1
_geom_angle_atom_site_label_2
_geom_angle_atom_site_label_3
_geom_angle
_geom_angle_site_symmetry_1
_geom_angle_site_symmetry_3
C2 N1 C6 120.86(16) . .
C2 N1 B1 111.77(16) . .
C6 N1 B1 127.34(16) . .
N1 C2 C3 119.73(18) . .
N1 C2 C11 111.00(16) . .
C3 C2 C11 129.15(18) . .
C4 C3 C2 120.44(19) . .
C4 C3 H3 119.8 . .
C2 C3 H3 119.8 . .
C3 C4 C5 121.09(18) . .
C3 C4 H4 119.5 . .
C5 C4 H4 119.5 . .
C10 C5 C6 119.39(19) . .
C10 C5 C4 123.13(19) . .
C6 C5 C4 117.47(18) . .
N1 C6 C7 120.92(18) . .
N1 C6 C5 120.33(18) . .
C7 C6 C5 118.74(19) . .
C8 C7 C6 120.1(2) . .
C8 C7 H7 120.0 . .
C6 C7 H7 120.0 . .
C7 C8 C9 121.3(2) . .
C7 C8 H8 119.4 . .
C9 C8 H8 119.4 . .
C10 C9 C8 119.8(2) . .
C10 C9 H9 120.1 . .
C8 C9 H9 120.1 . .
C9 C10 C5 120.7(2) . .
C9 C10 H10 119.7 . .
C5 C10 H10 119.7 . .
C12 C11 C26 122.04(18) . .
C12 C11 C2 108.85(17) . .
C26 C11 C2 129.11(17) . .
C15 C12 C11 118.71(19) . .
C15 C12 B1 129.19(17) . .
C11 C12 B1 112.08(17) . .
B1 C13 H13A 109.5 . .
B1 C13 H13B 109.5 . .
H13A C13 H13B 109.5 . .
B1 C13 H13C 109.5 . .
H13A C13 H13C 109.5 . .
H13B C13 H13C 109.5 . .
B1 C14 H14A 109.5 . .
B1 C14 H14B 109.5 . .
H14A C14 H14B 109.5 . .
B1 C14 H14C 109.5 . .
H14A C14 H14C 109.5 . .
H14B C14 H14C 109.5 . .
C12 C15 C16 122.03(18) . .
C12 C15 H15 119.0 . .
C16 C15 H15 119.0 . .
C15 C16 C25 119.11(18) . .
C15 C16 C17 122.3(2) . .
C25 C16 C17 118.6(2) . .
C18 C17 C16 121.7(2) . .
C18 C17 H17 119.1 . .
C16 C17 H17 119.1 . .
C17 C18 C19 121.5(2) . .
C17 C18 H18 119.3 . .
C19 C18 H18 119.3 . .
C20 C19 C24 118.5(2) . .
C20 C19 C18 122.5(2) . .
C24 C19 C18 118.9(2) . .
C21 C20 C19 121.3(2) . .
C21 C20 H20 119.3 . .
C19 C20 H20 119.3 . .
C22 C21 C20 120.6(2) . .
C22 C21 H21 119.7 . .
C20 C21 H21 119.7 . .
C21 C22 C23 120.5(3) . .
C21 C22 H22 119.8 . .
C23 C22 H22 119.8 . .
C22 C23 C24 119.6(2) . .
C22 C23 C28 122.4(2) . .
C24 C23 C28 117.95(19) . .
C23 C24 C19 119.4(2) . .
C23 C24 C25 120.27(19) . .
C19 C24 C25 120.3(2) . .
C26 C25 C16 120.40(19) . .
C26 C25 C24 120.66(19) . .
C16 C25 C24 118.91(18) . .
C11 C26 C25 117.38(17) . .
C11 C26 C27 125.70(18) . .
C25 C26 C27 116.82(18) . .
C28 C27 C26 122.2(2) . .
C28 C27 H27 118.9 . .
C26 C27 H27 118.9 . .
C27 C28 C23 122.1(2) . .
C27 C28 H28 119.0 . .
C23 C28 H28 119.0 . .
C12 B1 C14 111.56(19) . .
C12 B1 C13 112.73(18) . .
C14 B1 C13 113.14(18) . .
C12 B1 N1 95.85(14) . .
C14 B1 N1 110.38(17) . .
C13 B1 N1 111.95(18) . .

loop_
_geom_bond_atom_site_label_1
_geom_bond_atom_site_label_2
_geom_bond_distance
_geom_bond_site_symmetry_2
N1 C2 1.353(2) .
N1 C6 1.381(2) .
N1 B1 1.647(3) .
C2 C3 1.410(3) .
C2 C11 1.465(3) .
C3 C4 1.347(3) .
C3 H3 0.9300 .
C4 C5 1.412(3) .
C4 H4 0.9300 .
C5 C10 1.409(3) .
C5 C6 1.414(3) .
C6 C7 1.409(3) .
C7 C8 1.366(3) .
C7 H7 0.9300 .
C8 C9 1.397(3) .
C8 H8 0.9300 .
C9 C10 1.361(3) .
C9 H9 0.9300 .
C10 H10 0.9300 .
C11 C12 1.407(3) .
C11 C26 1.422(3) .
C12 C15 1.386(3) .
C12 B1 1.598(3) .
C13 B1 1.623(3) .
C13 H13A 0.9600 .
C13 H13B 0.9600 .
C13 H13C 0.9600 .
C14 B1 1.620(3) .
C14 H14A 0.9600 .
C14 H14B 0.9600 .
C14 H14C 0.9600 .
C15 C16 1.395(3) .
C15 H15 0.9300 .
C16 C25 1.429(3) .
C16 C17 1.441(3) .
C17 C18 1.337(3) .
C17 H17 0.9300 .
C18 C19 1.425(3) .
C18 H18 0.9300 .
C19 C20 1.401(3) .
C19 C24 1.422(3) .
C20 C21 1.376(4) .
C20 H20 0.9300 .
C21 C22 1.372(4) .
C21 H21 0.9300 .
C22 C23 1.402(3) .
C22 H22 0.9300 .
C23 C24 1.415(3) .
C23 C28 1.420(3) .
C24 C25 1.429(3) .
C25 C26 1.425(3) .
C26 C27 1.435(3) .
C27 C28 1.353(3) .
C27 H27 0.9300 .
C28 H28 0.9300 .

loop_
_geom_torsion_atom_site_label_1
_geom_torsion_atom_site_label_2
_geom_torsion_atom_site_label_3
_geom_torsion_atom_site_label_4
_geom_torsion
_geom_torsion_site_symmetry_1
_geom_torsion_site_symmetry_2
_geom_torsion_site_symmetry_3
_geom_torsion_site_symmetry_4
C6 N1 C2 C3 -3.4(3) . . . .
B1 N1 C2 C3 174.83(18) . . . .
C6 N1 C2 C11 -179.86(17) . . . .
B1 N1 C2 C11 -1.6(2) . . . .
N1 C2 C3 C4 2.4(3) . . . .
C11 C2 C3 C4 178.1(2) . . . .
C2 C3 C4 C5 -0.3(3) . . . .
C3 C4 C5 C10 -179.8(2) . . . .
C3 C4 C5 C6 -0.7(3) . . . .
C2 N1 C6 C7 -178.36(19) . . . .
B1 N1 C6 C7 3.7(3) . . . .
C2 N1 C6 C5 2.4(3) . . . .
B1 N1 C6 C5 -175.56(19) . . . .
C10 C5 C6 N1 178.84(19) . . . .
C4 C5 C6 N1 -0.3(3) . . . .
C10 C5 C6 C7 -0.5(3) . . . .
C4 C5 C6 C7 -179.59(19) . . . .
N1 C6 C7 C8 -178.9(2) . . . .
C5 C6 C7 C8 0.4(3) . . . .
C6 C7 C8 C9 0.1(3) . . . .
C7 C8 C9 C10 -0.6(4) . . . .
C8 C9 C10 C5 0.5(4) . . . .
C6 C5 C10 C9 0.0(3) . . . .
C4 C5 C10 C9 179.1(2) . . . .
N1 C2 C11 C12 5.5(2) . . . .
C3 C2 C11 C12 -170.5(2) . . . .
N1 C2 C11 C26 -175.3(2) . . . .
C3 C2 C11 C26 8.7(4) . . . .
C26 C11 C12 C15 -5.6(3) . . . .
C2 C11 C12 C15 173.70(18) . . . .
C26 C11 C12 B1 173.51(19) . . . .
C2 C11 C12 B1 -7.2(2) . . . .
C11 C12 C15 C16 0.6(3) . . . .
B1 C12 C15 C16 -178.3(2) . . . .
C12 C15 C16 C25 3.4(3) . . . .
C12 C15 C16 C17 -178.4(2) . . . .
C15 C16 C17 C18 -177.8(2) . . . .
C25 C16 C17 C18 0.4(3) . . . .
C16 C17 C18 C19 2.0(4) . . . .
C17 C18 C19 C20 175.7(2) . . . .
C17 C18 C19 C24 -1.8(4) . . . .
C24 C19 C20 C21 1.8(4) . . . .
C18 C19 C20 C21 -175.7(3) . . . .
C19 C20 C21 C22 -1.2(4) . . . .
C20 C21 C22 C23 -0.7(4) . . . .
C21 C22 C23 C24 1.8(4) . . . .
C21 C22 C23 C28 179.1(2) . . . .
C22 C23 C24 C19 -1.1(3) . . . .
C28 C23 C24 C19 -178.5(2) . . . .
C22 C23 C24 C25 176.7(2) . . . .
C28 C23 C24 C25 -0.7(3) . . . .
C20 C19 C24 C23 -0.7(3) . . . .
C18 C19 C24 C23 176.9(2) . . . .
C20 C19 C24 C25 -178.5(2) . . . .
C18 C19 C24 C25 -0.9(3) . . . .
C15 C16 C25 C26 -2.5(3) . . . .
C17 C16 C25 C26 179.28(19) . . . .
C15 C16 C25 C24 175.32(19) . . . .
C17 C16 C25 C24 -2.9(3) . . . .
C23 C24 C25 C26 3.2(3) . . . .
C19 C24 C25 C26 -179.1(2) . . . .
C23 C24 C25 C16 -174.6(2) . . . .
C19 C24 C25 C16 3.2(3) . . . .
C12 C11 C26 C25 6.3(3) . . . .
C2 C11 C26 C25 -172.8(2) . . . .
C12 C11 C26 C27 -169.9(2) . . . .
C2 C11 C26 C27 11.0(3) . . . .
C16 C25 C26 C11 -2.2(3) . . . .
C24 C25 C26 C11 -179.96(19) . . . .
C16 C25 C26 C27 174.33(19) . . . .
C24 C25 C26 C27 -3.4(3) . . . .
C11 C26 C27 C28 177.5(2) . . . .
C25 C26 C27 C28 1.3(3) . . . .
C26 C27 C28 C23 1.1(4) . . . .
C22 C23 C28 C27 -178.7(2) . . . .
C24 C23 C28 C27 -1.4(4) . . . .
C15 C12 B1 C14 70.0(3) . . . .
C11 C12 B1 C14 -109.0(2) . . . .
C15 C12 B1 C13 -58.6(3) . . . .
C11 C12 B1 C13 122.43(19) . . . .
C15 C12 B1 N1 -175.4(2) . . . .
C11 C12 B1 N1 5.7(2) . . . .
C2 N1 B1 C12 -2.3(2) . . . .
C6 N1 B1 C12 175.79(18) . . . .
C2 N1 B1 C14 113.33(19) . . . .
C6 N1 B1 C14 -68.6(3) . . . .
C2 N1 B1 C13 -119.67(19) . . . .
C6 N1 B1 C13 58.4(3) . . . .
